data_4078286
loop_
_publ_author_name
'Tauchman, Ji\<r\'i'
'Therrien, Bruno'
'S\"uss-Fink, Georg'
'\<St\<epni\<cka, Petr'

_publ_section_title
;
 Heterodinuclear Arene Ruthenium Complexes Containing a Glycine-Derived
 Phosphinoferrocene Carboxamide: Synthesis, Molecular Structure,
 Electrochemistry, and Catalytic Oxidation Activity in Aqueous Media
;
_journal_issue 10
_journal_name_full Organometallics
_journal_page_first 3985
_journal_paper_doi 10.1021/om3002087
_journal_volume 31
_journal_year 2012
_chemical_formula_moiety 'C40 H44 Fe N3 O3 P Ru, 2 P F6'
_chemical_formula_sum 'C40 H44 F12 Fe N3 O3 P3 Ru'
_chemical_formula_weight 1092.61
_chemical_name_systematic
; 
 ? 
;
_space_group_IT_number 14
_symmetry_cell_setting monoclinic
_symmetry_Int_Tables_number 14
_symmetry_space_group_name_Hall '-P 2yn'
_symmetry_space_group_name_H-M 'P 1 21/n 1'
_atom_sites_solution_hydrogens geom
_atom_sites_solution_primary direct
_atom_sites_solution_secondary difmap
_audit_creation_method SHELXL-97
_cell_angle_alpha 90.00
_cell_angle_beta 98.380(4)
_cell_angle_gamma 90.00
_cell_formula_units_Z 4
_cell_length_a 10.5046(5)
_cell_length_b 30.0795(12)
_cell_length_c 15.1574(8)
_cell_measurement_reflns_used 8000
_cell_measurement_temperature 173(2)
_cell_measurement_theta_max 26.0
_cell_measurement_theta_min 2.15
_cell_volume 4738.2(4)
_computing_cell_refinement 'CELL (Stoe IPDS Software, 2000)'
_computing_data_collection 'EXPOSE (Stoe IPDS Software, 2000)'
_computing_data_reduction 'INTEGRATE (Stoe IPDS Software, 2000)'
_computing_molecular_graphics 'ORTEP (Farrugia, 1997)'
_computing_publication_material 'SHELXL-97 (Sheldrick, 1997)'
_computing_structure_refinement 'SHELXL-97 (Sheldrick, 1997)'
_computing_structure_solution 'SHELXS-97 (Sheldrick, 1990)'
_diffrn_ambient_temperature 173(2)
_diffrn_detector_area_resol_mean 0.81\%A
_diffrn_measured_fraction_theta_full 0.991
_diffrn_measured_fraction_theta_max 0.991
_diffrn_measurement_device_type 'STOE IPDS'
_diffrn_measurement_method 'phi oscillation'
_diffrn_radiation_monochromator graphite
_diffrn_radiation_source 'fine-focus sealed tube'
_diffrn_radiation_type MoK\a
_diffrn_radiation_wavelength 0.71073
_diffrn_reflns_av_R_equivalents 0.1496
_diffrn_reflns_av_sigmaI/netI 0.1417
_diffrn_reflns_limit_h_max 14
_diffrn_reflns_limit_h_min -14
_diffrn_reflns_limit_k_max 40
_diffrn_reflns_limit_k_min -41
_diffrn_reflns_limit_l_max 20
_diffrn_reflns_limit_l_min -20
_diffrn_reflns_number 61182
_diffrn_reflns_theta_full 29.29
_diffrn_reflns_theta_max 29.29
_diffrn_reflns_theta_min 1.52
_diffrn_standards_decay_% 0
_diffrn_standards_interval_time 0
_diffrn_standards_number 0
_exptl_absorpt_coefficient_mu 0.812
_exptl_absorpt_correction_type none
_exptl_crystal_colour red
_exptl_crystal_density_diffrn 1.532
_exptl_crystal_density_method 'not measured'
_exptl_crystal_description block
_exptl_crystal_F_000 2208
_exptl_crystal_size_max 0.25
_exptl_crystal_size_mid 0.22
_exptl_crystal_size_min 0.16
_refine_diff_density_max 0.838
_refine_diff_density_min -1.335
_refine_diff_density_rms 0.130
_refine_ls_extinction_method none
_refine_ls_goodness_of_fit_ref 1.197
_refine_ls_hydrogen_treatment constr
_refine_ls_matrix_type full
_refine_ls_number_parameters 577
_refine_ls_number_reflns 12824
_refine_ls_number_restraints 0
_refine_ls_restrained_S_all 1.197
_refine_ls_R_factor_all 0.1903
_refine_ls_R_factor_gt 0.1208
_refine_ls_shift/su_max 0.000
_refine_ls_shift/su_mean 0.000
_refine_ls_structure_factor_coef Fsqd
_refine_ls_weighting_details 'calc w=1/[\s^2^(Fo^2^)+(0.0578P)^2^+10.1615P] where P=(Fo^2^+2Fc^2^)/3'
_refine_ls_weighting_scheme calc
_refine_ls_wR_factor_gt 0.1782
_refine_ls_wR_factor_ref 0.2048
_reflns_number_gt 8353
_reflns_number_total 12824
_reflns_threshold_expression >2sigma(I)
_cod_data_source_file om3002087_si_002.cif
_cod_data_source_block complex8b
_cod_depositor_comments
;
The following automatic conversions were performed:
'_atom_site_symetry_multiplicity' tag replaced with
'_atom_site_symmetry_multiplicity'.

Automatic conversion script
Id: cif_correct_tags 1440 2010-10-19 06:21:57Z saulius 

The following automatic conversions were performed:

'_symmetry_cell_setting' value 'Monoclinic' changed to 'monoclinic'
according to /home/saulius/struct/CIF-dictionaries/cif_core.dic
dictionary named 'cif_core.dic' version 2.4.1 from 2010-06-29.

Automatic conversion script
Id: cif_fix_values 1715 2011-07-08 13:25:40Z adriana 
;
_cod_original_sg_symbol_H-M 'P 21/n'
_cod_database_code 4078286

loop_
_symmetry_equiv_pos_as_xyz
'x, y, z'
'-x+1/2, y+1/2, -z+1/2'
'-x, -y, -z'
'x-1/2, -y-1/2, z-1/2'

loop_
_atom_site_label
_atom_site_type_symbol
_atom_site_fract_x
_atom_site_fract_y
_atom_site_fract_z
_atom_site_U_iso_or_equiv
_atom_site_adp_type
_atom_site_occupancy
_atom_site_symmetry_multiplicity
_atom_site_calc_flag
_atom_site_refinement_flags
C1 C 0.0339(13) 0.3733(5) 0.2812(17) 0.172(12) Uani 1 1 d .
H1A H 0.0686 0.4028 0.2785 0.258 Uiso 1 1 calc R
H1B H -0.0426 0.3744 0.3089 0.258 Uiso 1 1 calc R
H1C H 0.0133 0.3617 0.2219 0.258 Uiso 1 1 calc R
C2 C 0.1765(13) 0.3160(4) 0.2724(12) 0.078(4) Uani 1 1 d .
C3 C 0.2784(10) 0.2824(3) 0.3359(9) 0.063(3) Uani 1 1 d .
H3A H 0.3362 0.2995 0.3787 0.075 Uiso 1 1 calc R
H3B H 0.2316 0.2616 0.3681 0.075 Uiso 1 1 calc R
C4 C 0.3097(7) 0.2201(2) 0.2405(6) 0.0289(17) Uani 1 1 d .
C5 C 0.3913(7) 0.1999(2) 0.1779(5) 0.0264(16) Uani 1 1 d .
C6 C 0.3570(8) 0.1604(2) 0.1273(5) 0.0299(18) Uani 1 1 d .
H6 H 0.2809 0.1445 0.1261 0.036 Uiso 1 1 calc R
C7 C 0.4591(8) 0.1499(3) 0.0792(6) 0.0338(19) Uani 1 1 d .
H7 H 0.4616 0.1259 0.0407 0.041 Uiso 1 1 calc R
C8 C 0.5568(8) 0.1823(3) 0.1003(6) 0.0328(19) Uani 1 1 d .
H8 H 0.6346 0.1831 0.0779 0.039 Uiso 1 1 calc R
C9 C 0.5159(8) 0.2131(2) 0.1613(5) 0.0269(16) Uani 1 1 d .
H9 H 0.5622 0.2376 0.1859 0.032 Uiso 1 1 calc R
C10 C 0.6859(6) 0.1222(2) 0.2798(5) 0.0204(14) Uani 1 1 d .
C11 C 0.5931(7) 0.0883(2) 0.2492(5) 0.0254(16) Uani 1 1 d .
H11 H 0.6044 0.0654 0.2099 0.030 Uiso 1 1 calc R
C12 C 0.4811(7) 0.0960(3) 0.2894(6) 0.0328(19) Uani 1 1 d .
H12 H 0.4069 0.0787 0.2814 0.039 Uiso 1 1 calc R
C13 C 0.5010(7) 0.1342(3) 0.3436(6) 0.036(2) Uani 1 1 d .
H13 H 0.4422 0.1465 0.3770 0.043 Uiso 1 1 calc R
C14 C 0.6267(7) 0.1507(3) 0.3383(5) 0.0273(16) Uani 1 1 d .
H14 H 0.6641 0.1757 0.3676 0.033 Uiso 1 1 calc R
C15 C 0.8904(7) 0.1830(2) 0.3077(5) 0.0218(15) Uani 1 1 d .
C16 C 0.8524(7) 0.2195(2) 0.2517(6) 0.0286(17) Uani 1 1 d .
H16 H 0.8203 0.2148 0.1920 0.034 Uiso 1 1 calc R
C17 C 0.8630(9) 0.2623(3) 0.2861(7) 0.043(2) Uani 1 1 d .
H17 H 0.8386 0.2864 0.2490 0.051 Uiso 1 1 calc R
C18 C 0.9093(9) 0.2692(3) 0.3742(7) 0.044(2) Uani 1 1 d .
H18 H 0.9129 0.2979 0.3973 0.053 Uiso 1 1 calc R
C19 C 0.9509(10) 0.2337(3) 0.4291(7) 0.045(2) Uani 1 1 d .
H19 H 0.9857 0.2387 0.4883 0.054 Uiso 1 1 calc R
C20 C 0.9408(8) 0.1911(2) 0.3962(6) 0.0287(17) Uani 1 1 d .
H20 H 0.9681 0.1674 0.4335 0.034 Uiso 1 1 calc R
C21 C 0.8715(7) 0.1262(2) 0.1506(5) 0.0207(14) Uani 1 1 d .
C22 C 0.7904(8) 0.1005(3) 0.0890(6) 0.0319(18) Uani 1 1 d .
H22 H 0.7207 0.0858 0.1071 0.038 Uiso 1 1 calc R
C23 C 0.8127(9) 0.0967(3) 0.0019(6) 0.038(2) Uani 1 1 d .
H23 H 0.7575 0.0799 -0.0385 0.046 Uiso 1 1 calc R
C24 C 0.9161(9) 0.1178(3) -0.0251(6) 0.0344(19) Uani 1 1 d .
H24 H 0.9318 0.1147 -0.0836 0.041 Uiso 1 1 calc R
C25 C 0.9972(8) 0.1437(3) 0.0340(6) 0.0329(18) Uani 1 1 d .
H25 H 1.0662 0.1583 0.0147 0.040 Uiso 1 1 calc R
C26 C 0.9759(7) 0.1481(2) 0.1224(5) 0.0257(16) Uani 1 1 d .
H26 H 1.0306 0.1654 0.1622 0.031 Uiso 1 1 calc R
C27 C 0.7608(8) -0.0011(2) 0.2910(6) 0.0295(17) Uani 1 1 d .
C28 C 0.6634(9) -0.0349(3) 0.2675(7) 0.040(2) Uani 1 1 d .
H28A H 0.5842 -0.0257 0.2865 0.060 Uiso 1 1 calc R
H28B H 0.6914 -0.0624 0.2963 0.060 Uiso 1 1 calc R
H28C H 0.6500 -0.0391 0.2040 0.060 Uiso 1 1 calc R
C29 C 0.8115(7) 0.0955(2) 0.5003(5) 0.0256(16) Uani 1 1 d .
C30 C 0.7282(9) 0.1083(3) 0.5639(6) 0.040(2) Uani 1 1 d .
H30A H 0.7294 0.1400 0.5705 0.060 Uiso 1 1 calc R
H30B H 0.7580 0.0947 0.6205 0.060 Uiso 1 1 calc R
H30C H 0.6420 0.0986 0.5431 0.060 Uiso 1 1 calc R
C31 C 1.1163(7) 0.0276(3) 0.2872(5) 0.0277(17) Uani 1 1 d .
C32 C 1.1298(7) 0.0175(3) 0.3803(6) 0.0331(19) Uani 1 1 d .
H32 H 1.1206 -0.0117 0.3988 0.040 Uiso 1 1 calc R
C33 C 1.1563(7) 0.0506(3) 0.4426(5) 0.0303(18) Uani 1 1 d .
H33 H 1.1631 0.0434 0.5027 0.036 Uiso 1 1 calc R
C34 C 1.1738(7) 0.0960(3) 0.4177(5) 0.0274(17) Uani 1 1 d .
C35 C 1.1591(7) 0.1054(2) 0.3272(6) 0.0278(17) Uani 1 1 d .
H35 H 1.1674 0.1347 0.3091 0.033 Uiso 1 1 calc R
C36 C 1.1318(7) 0.0721(3) 0.2619(5) 0.0285(16) Uani 1 1 d .
H36 H 1.1241 0.0795 0.2018 0.034 Uiso 1 1 calc R
C37 C 1.0930(8) -0.0102(3) 0.2198(6) 0.0330(18) Uani 1 1 d .
H37 H 1.0407 -0.0326 0.2448 0.040 Uiso 1 1 calc R
C38 C 1.2239(9) -0.0314(3) 0.2129(7) 0.046(2) Uani 1 1 d .
H38A H 1.2750 -0.0110 0.1841 0.069 Uiso 1 1 calc R
H38B H 1.2114 -0.0583 0.1787 0.069 Uiso 1 1 calc R
H38C H 1.2673 -0.0381 0.2716 0.069 Uiso 1 1 calc R
C39 C 1.0206(11) 0.0034(3) 0.1288(6) 0.054(3) Uani 1 1 d .
H39A H 0.9424 0.0183 0.1368 0.080 Uiso 1 1 calc R
H39B H 1.0005 -0.0227 0.0928 0.080 Uiso 1 1 calc R
H39C H 1.0735 0.0229 0.0996 0.080 Uiso 1 1 calc R
C40 C 1.2105(9) 0.1309(3) 0.4878(7) 0.046(2) Uani 1 1 d .
H40A H 1.3000 0.1279 0.5113 0.068 Uiso 1 1 calc R
H40B H 1.1597 0.1272 0.5350 0.068 Uiso 1 1 calc R
H40C H 1.1953 0.1598 0.4618 0.068 Uiso 1 1 calc R
F1 F 0.0793(6) 0.17790(19) 0.7937(4) 0.0637(17) Uani 1 1 d .
F2 F 0.2055(5) 0.14256(18) 0.7067(4) 0.0551(15) Uani 1 1 d .
F3 F 0.1139(6) 0.1035(2) 0.8084(4) 0.0572(15) Uani 1 1 d .
F4 F 0.0093(6) 0.16792(19) 0.6478(5) 0.0655(17) Uani 1 1 d .
F5 F -0.0815(5) 0.1296(2) 0.7490(4) 0.0512(14) Uani 1 1 d .
F6 F 0.0445(6) 0.09459(17) 0.6620(4) 0.0501(14) Uani 1 1 d .
F7 F 0.5144(8) 0.0470(2) -0.0439(6) 0.100(3) Uani 1 1 d .
F8 F 0.4423(12) 0.0229(3) 0.0777(7) 0.136(4) Uani 1 1 d .
F9 F 0.6388(8) 0.0049(3) 0.0550(6) 0.113(3) Uani 1 1 d .
F10 F 0.4508(5) 0.05006(18) 0.5055(4) 0.0538(15) Uani 1 1 d .
F11 F 0.5719(5) 0.0034(2) 0.5997(4) 0.0553(15) Uani 1 1 d .
F12 F 0.6272(4) 0.01740(17) 0.4642(4) 0.0464(13) Uani 1 1 d .
Fe1 Fe 0.52060(10) 0.15026(3) 0.21460(7) 0.0224(2) Uani 1 1 d .
N1 N 0.3484(7) 0.2594(2) 0.2763(5) 0.0394(18) Uani 1 1 d .
H1 H 0.4178 0.2711 0.2630 0.047 Uiso 1 1 calc R
N2 N 0.8363(6) 0.02593(19) 0.3086(4) 0.0234(13) Uani 1 1 d .
N3 N 0.8772(5) 0.08590(19) 0.4495(4) 0.0210(12) Uani 1 1 d .
O1 O 0.1311(10) 0.3440(3) 0.3345(7) 0.094(3) Uani 1 1 d .
O2 O 0.1379(12) 0.3186(3) 0.1916(7) 0.101(4) Uani 1 1 d .
O3 O 0.2114(5) 0.20150(19) 0.2565(4) 0.0403(15) Uani 1 1 d .
P1 P 0.85417(17) 0.12688(6) 0.26800(13) 0.0187(4) Uani 1 1 d .
P2 P 0.0631(2) 0.13608(7) 0.72866(17) 0.0366(5) Uani 1 1 d .
P3 P 0.5000 0.0000 0.0000 0.0593(12) Uani 1 2 d S
P4 P 0.5000 0.0000 0.5000 0.0329(7) Uani 1 2 d S
Ru1 Ru 0.98114(5) 0.071028(18) 0.34839(4) 0.01864(13) Uani 1 1 d .

loop_
_atom_site_aniso_label
_atom_site_aniso_U_11
_atom_site_aniso_U_22
_atom_site_aniso_U_33
_atom_site_aniso_U_23
_atom_site_aniso_U_13
_atom_site_aniso_U_12
C1 0.047(8) 0.066(9) 0.39(3) 0.107(15) 0.007(13) 0.022(7)
C2 0.073(9) 0.048(7) 0.125(13) -0.008(8) 0.059(9) -0.010(6)
C3 0.053(6) 0.047(6) 0.097(9) -0.034(6) 0.037(6) -0.010(5)
C4 0.020(4) 0.022(4) 0.042(5) 0.010(3) -0.004(3) 0.003(3)
C5 0.019(3) 0.026(4) 0.033(4) 0.007(3) -0.002(3) 0.007(3)
C6 0.029(4) 0.027(4) 0.031(4) 0.003(3) -0.006(3) 0.011(3)
C7 0.027(4) 0.041(5) 0.030(4) 0.001(4) -0.010(3) 0.001(4)
C8 0.037(5) 0.030(4) 0.031(5) 0.016(3) 0.004(4) 0.009(4)
C9 0.027(4) 0.027(3) 0.027(4) 0.006(3) 0.003(3) 0.002(3)
C10 0.018(3) 0.020(3) 0.022(4) 0.009(3) -0.001(3) 0.004(3)
C11 0.021(3) 0.025(3) 0.030(4) 0.009(3) 0.006(3) 0.004(3)
C12 0.023(4) 0.034(4) 0.043(5) 0.021(4) 0.009(4) 0.000(3)
C13 0.026(4) 0.050(5) 0.034(5) 0.018(4) 0.014(4) 0.005(4)
C14 0.024(4) 0.035(4) 0.024(4) 0.006(3) 0.006(3) 0.004(3)
C15 0.023(3) 0.017(3) 0.025(4) -0.008(3) 0.003(3) -0.001(3)
C16 0.028(4) 0.025(4) 0.032(5) 0.000(3) 0.002(3) 0.001(3)
C17 0.043(5) 0.024(4) 0.061(7) 0.002(4) 0.009(5) 0.006(4)
C18 0.056(6) 0.026(4) 0.052(6) -0.017(4) 0.015(5) -0.008(4)
C19 0.054(6) 0.037(5) 0.043(6) -0.009(4) 0.003(5) -0.015(4)
C20 0.032(4) 0.018(3) 0.034(5) -0.004(3) -0.004(3) -0.003(3)
C21 0.026(4) 0.021(3) 0.015(3) 0.004(3) 0.001(3) 0.006(3)
C22 0.030(4) 0.030(4) 0.036(5) 0.003(4) 0.005(4) -0.004(3)
C23 0.046(5) 0.039(5) 0.029(5) -0.008(4) 0.002(4) -0.007(4)
C24 0.047(5) 0.030(4) 0.027(4) 0.008(3) 0.010(4) 0.014(4)
C25 0.034(4) 0.035(4) 0.032(4) 0.008(4) 0.010(4) -0.002(4)
C26 0.028(4) 0.027(4) 0.023(4) 0.006(3) 0.005(3) -0.003(3)
C27 0.028(4) 0.020(4) 0.039(5) 0.002(3) 0.001(4) 0.005(3)
C28 0.041(5) 0.026(4) 0.051(6) -0.002(4) 0.003(4) -0.008(4)
C29 0.019(3) 0.030(4) 0.028(4) 0.006(3) 0.002(3) -0.005(3)
C30 0.038(5) 0.055(5) 0.029(5) 0.006(4) 0.010(4) 0.004(4)
C31 0.020(4) 0.032(4) 0.032(4) -0.007(3) 0.006(3) 0.006(3)
C32 0.028(4) 0.024(4) 0.046(5) 0.009(4) -0.001(4) 0.007(3)
C33 0.021(4) 0.045(5) 0.026(4) 0.005(4) 0.008(3) 0.010(3)
C34 0.019(4) 0.034(4) 0.029(4) -0.005(3) 0.003(3) 0.000(3)
C35 0.016(3) 0.025(4) 0.043(5) -0.001(3) 0.004(3) -0.002(3)
C36 0.022(3) 0.031(4) 0.033(4) 0.007(4) 0.006(3) 0.011(3)
C37 0.039(5) 0.030(4) 0.030(4) -0.004(3) 0.005(4) -0.001(4)
C38 0.048(6) 0.045(5) 0.046(6) -0.010(4) 0.007(5) 0.010(4)
C39 0.068(7) 0.049(6) 0.038(6) -0.018(4) -0.011(5) 0.014(5)
C40 0.031(5) 0.056(6) 0.048(6) -0.018(5) 0.001(4) -0.002(4)
F1 0.057(4) 0.055(4) 0.080(5) -0.032(3) 0.015(3) 0.002(3)
F2 0.043(3) 0.049(3) 0.077(4) -0.016(3) 0.023(3) -0.005(3)
F3 0.061(4) 0.064(4) 0.046(3) 0.007(3) 0.005(3) 0.012(3)
F4 0.073(4) 0.055(3) 0.071(4) 0.022(3) 0.019(3) 0.011(3)
F5 0.038(3) 0.075(4) 0.044(3) -0.001(3) 0.015(2) -0.002(3)
F6 0.064(4) 0.043(3) 0.045(3) -0.012(3) 0.015(3) -0.009(3)
F7 0.120(7) 0.068(4) 0.102(6) 0.027(4) -0.014(5) -0.049(5)
F8 0.202(11) 0.116(7) 0.106(7) -0.035(6) 0.072(8) -0.027(7)
F9 0.105(6) 0.094(6) 0.121(7) 0.027(5) -0.043(5) -0.057(5)
F10 0.035(3) 0.042(3) 0.084(4) 0.006(3) 0.007(3) 0.008(2)
F11 0.040(3) 0.083(4) 0.039(3) 0.006(3) -0.006(2) 0.001(3)
F12 0.027(3) 0.055(3) 0.060(4) 0.011(3) 0.014(2) -0.005(2)
Fe1 0.0182(5) 0.0224(5) 0.0261(6) 0.0051(4) 0.0013(4) 0.0025(4)
N1 0.030(4) 0.029(3) 0.064(5) -0.002(3) 0.024(4) -0.005(3)
N2 0.022(3) 0.016(3) 0.032(4) -0.001(3) 0.002(3) 0.005(2)
N3 0.016(3) 0.027(3) 0.020(3) 0.008(2) 0.003(2) -0.002(2)
O1 0.093(7) 0.073(6) 0.117(8) -0.024(6) 0.016(6) 0.015(5)
O2 0.169(11) 0.079(6) 0.059(6) 0.016(5) 0.033(7) -0.014(7)
O3 0.030(3) 0.033(3) 0.061(4) 0.000(3) 0.014(3) -0.005(3)
P1 0.0175(8) 0.0166(8) 0.0219(9) 0.0004(7) 0.0025(7) -0.0003(7)
P2 0.0358(12) 0.0309(11) 0.0448(14) -0.0038(10) 0.0117(11) -0.0003(9)
P3 0.087(3) 0.049(2) 0.040(2) -0.0035(17) 0.002(2) -0.036(2)
P4 0.0207(14) 0.0388(16) 0.0388(18) 0.0070(14) 0.0028(13) -0.0009(12)
Ru1 0.0157(2) 0.0177(2) 0.0226(3) 0.0032(3) 0.0032(2) 0.0005(2)

loop_
_atom_type_symbol
_atom_type_description
_atom_type_scat_dispersion_real
_atom_type_scat_dispersion_imag
_atom_type_scat_source
C C 0.0033 0.0016 'International Tables Vol C Tables 4.2.6.8 and 6.1.1.4'
H H 0.0000 0.0000 'International Tables Vol C Tables 4.2.6.8 and 6.1.1.4'
F F 0.0171 0.0103 'International Tables Vol C Tables 4.2.6.8 and 6.1.1.4'
Fe Fe 0.3463 0.8444 'International Tables Vol C Tables 4.2.6.8 and 6.1.1.4'
N N 0.0061 0.0033 'International Tables Vol C Tables 4.2.6.8 and 6.1.1.4'
O O 0.0106 0.0060 'International Tables Vol C Tables 4.2.6.8 and 6.1.1.4'
P P 0.1023 0.0942 'International Tables Vol C Tables 4.2.6.8 and 6.1.1.4'
Ru Ru -1.2594 0.8363 'International Tables Vol C Tables 4.2.6.8 and 6.1.1.4'

loop_
_geom_angle_atom_site_label_1
_geom_angle_atom_site_label_2
_geom_angle_atom_site_label_3
_geom_angle
_geom_angle_site_symmetry_1
_geom_angle_site_symmetry_3
O1 C1 H1A 109.5 . .
O1 C1 H1B 109.5 . .
H1A C1 H1B 109.5 . .
O1 C1 H1C 109.5 . .
H1A C1 H1C 109.5 . .
H1B C1 H1C 109.5 . .
O2 C2 O1 122.3(14) . .
O2 C2 C3 134.4(12) . .
O1 C2 C3 103.3(12) . .
N1 C3 C2 106.0(10) . .
N1 C3 H3A 110.5 . .
C2 C3 H3A 110.5 . .
N1 C3 H3B 110.5 . .
C2 C3 H3B 110.5 . .
H3A C3 H3B 108.7 . .
O3 C4 N1 122.4(8) . .
O3 C4 C5 121.1(7) . .
N1 C4 C5 116.6(7) . .
C9 C5 C6 107.6(7) . .
C9 C5 C4 128.7(7) . .
C6 C5 C4 123.6(7) . .
C9 C5 Fe1 70.2(4) . .
C6 C5 Fe1 69.2(4) . .
C4 C5 Fe1 123.0(5) . .
C7 C6 C5 108.1(7) . .
C7 C6 Fe1 70.7(4) . .
C5 C6 Fe1 69.7(4) . .
C7 C6 H6 125.9 . .
C5 C6 H6 125.9 . .
Fe1 C6 H6 125.3 . .
C8 C7 C6 107.9(8) . .
C8 C7 Fe1 70.1(5) . .
C6 C7 Fe1 68.8(5) . .
C8 C7 H7 126.0 . .
C6 C7 H7 126.0 . .
Fe1 C7 H7 126.6 . .
C7 C8 C9 108.6(8) . .
C7 C8 Fe1 69.7(5) . .
C9 C8 Fe1 69.4(4) . .
C7 C8 H8 125.7 . .
C9 C8 H8 125.7 . .
Fe1 C8 H8 126.8 . .
C8 C9 C5 107.8(7) . .
C8 C9 Fe1 70.2(4) . .
C5 C9 Fe1 69.1(4) . .
C8 C9 H9 126.1 . .
C5 C9 H9 126.1 . .
Fe1 C9 H9 126.1 . .
C11 C10 C14 106.7(6) . .
C11 C10 P1 130.6(6) . .
C14 C10 P1 122.1(5) . .
C11 C10 Fe1 69.5(4) . .
C14 C10 Fe1 68.8(4) . .
P1 C10 Fe1 133.7(4) . .
C12 C11 C10 108.2(7) . .
C12 C11 Fe1 70.3(4) . .
C10 C11 Fe1 69.5(4) . .
C12 C11 H11 125.9 . .
C10 C11 H11 125.9 . .
Fe1 C11 H11 125.9 . .
C13 C12 C11 108.7(7) . .
C13 C12 Fe1 69.6(4) . .
C11 C12 Fe1 69.4(4) . .
C13 C12 H12 125.6 . .
C11 C12 H12 125.6 . .
Fe1 C12 H12 127.0 . .
C12 C13 C14 108.2(7) . .
C12 C13 Fe1 70.4(5) . .
C14 C13 Fe1 69.0(4) . .
C12 C13 H13 125.9 . .
C14 C13 H13 125.9 . .
Fe1 C13 H13 126.3 . .
C13 C14 C10 108.3(7) . .
C13 C14 Fe1 70.3(5) . .
C10 C14 Fe1 69.9(4) . .
C13 C14 H14 125.9 . .
C10 C14 H14 125.9 . .
Fe1 C14 H14 125.6 . .
C20 C15 C16 118.7(6) . .
C20 C15 P1 121.0(6) . .
C16 C15 P1 119.8(6) . .
C17 C16 C15 119.8(8) . .
C17 C16 H16 120.1 . .
C15 C16 H16 120.1 . .
C18 C17 C16 120.3(8) . .
C18 C17 H17 119.9 . .
C16 C17 H17 119.9 . .
C17 C18 C19 120.3(8) . .
C17 C18 H18 119.8 . .
C19 C18 H18 119.8 . .
C20 C19 C18 120.0(9) . .
C20 C19 H19 120.0 . .
C18 C19 H19 120.0 . .
C19 C20 C15 120.9(8) . .
C19 C20 H20 119.6 . .
C15 C20 H20 119.6 . .
C26 C21 C22 119.0(7) . .
C26 C21 P1 119.3(6) . .
C22 C21 P1 121.4(6) . .
C23 C22 C21 120.8(8) . .
C23 C22 H22 119.6 . .
C21 C22 H22 119.6 . .
C24 C23 C22 120.1(8) . .
C24 C23 H23 120.0 . .
C22 C23 H23 120.0 . .
C23 C24 C25 120.5(8) . .
C23 C24 H24 119.8 . .
C25 C24 H24 119.8 . .
C24 C25 C26 120.3(8) . .
C24 C25 H25 119.8 . .
C26 C25 H25 119.8 . .
C25 C26 C21 119.4(7) . .
C25 C26 H26 120.3 . .
C21 C26 H26 120.3 . .
N2 C27 C28 179.0(9) . .
C27 C28 H28A 109.5 . .
C27 C28 H28B 109.5 . .
H28A C28 H28B 109.5 . .
C27 C28 H28C 109.5 . .
H28A C28 H28C 109.5 . .
H28B C28 H28C 109.5 . .
N3 C29 C30 179.2(8) . .
C29 C30 H30A 109.5 . .
C29 C30 H30B 109.5 . .
H30A C30 H30B 109.5 . .
C29 C30 H30C 109.5 . .
H30A C30 H30C 109.5 . .
H30B C30 H30C 109.5 . .
C36 C31 C32 118.1(7) . .
C36 C31 C37 122.7(7) . .
C32 C31 C37 119.1(7) . .
C36 C31 Ru1 70.3(4) . .
C32 C31 Ru1 72.0(4) . .
C37 C31 Ru1 131.8(5) . .
C33 C32 C31 120.4(7) . .
C33 C32 Ru1 72.1(4) . .
C31 C32 Ru1 70.7(4) . .
C33 C32 H32 119.8 . .
C31 C32 H32 119.8 . .
Ru1 C32 H32 129.9 . .
C32 C33 C34 122.0(8) . .
C32 C33 Ru1 72.3(5) . .
C34 C33 Ru1 72.4(4) . .
C32 C33 H33 119.0 . .
C34 C33 H33 119.0 . .
Ru1 C33 H33 128.8 . .
C35 C34 C33 117.1(7) . .
C35 C34 C40 122.3(8) . .
C33 C34 C40 120.5(8) . .
C35 C34 Ru1 69.3(4) . .
C33 C34 Ru1 70.6(4) . .
C40 C34 Ru1 132.7(6) . .
C34 C35 C36 122.0(7) . .
C34 C35 Ru1 74.6(4) . .
C36 C35 Ru1 71.2(4) . .
C34 C35 H35 119.0 . .
C36 C35 H35 119.0 . .
Ru1 C35 H35 127.4 . .
C31 C36 C35 120.4(7) . .
C31 C36 Ru1 72.7(4) . .
C35 C36 Ru1 71.4(4) . .
C31 C36 H36 119.8 . .
C35 C36 H36 119.8 . .
Ru1 C36 H36 128.3 . .
C31 C37 C39 114.5(7) . .
C31 C37 C38 107.3(7) . .
C39 C37 C38 112.5(8) . .
C31 C37 H37 107.4 . .
C39 C37 H37 107.4 . .
C38 C37 H37 107.4 . .
C37 C38 H38A 109.5 . .
C37 C38 H38B 109.5 . .
H38A C38 H38B 109.5 . .
C37 C38 H38C 109.5 . .
H38A C38 H38C 109.5 . .
H38B C38 H38C 109.5 . .
C37 C39 H39A 109.5 . .
C37 C39 H39B 109.5 . .
H39A C39 H39B 109.5 . .
C37 C39 H39C 109.5 . .
H39A C39 H39C 109.5 . .
H39B C39 H39C 109.5 . .
C34 C40 H40A 109.5 . .
C34 C40 H40B 109.5 . .
H40A C40 H40B 109.5 . .
C34 C40 H40C 109.5 . .
H40A C40 H40C 109.5 . .
H40B C40 H40C 109.5 . .
C6 Fe1 C14 153.5(3) . .
C6 Fe1 C5 41.2(3) . .
C14 Fe1 C5 119.9(3) . .
C6 Fe1 C10 162.1(3) . .
C14 Fe1 C10 41.2(3) . .
C5 Fe1 C10 156.4(3) . .
C6 Fe1 C11 123.3(3) . .
C14 Fe1 C11 68.8(3) . .
C5 Fe1 C11 160.3(3) . .
C10 Fe1 C11 41.1(3) . .
C6 Fe1 C13 117.6(3) . .
C14 Fe1 C13 40.7(3) . .
C5 Fe1 C13 106.0(3) . .
C10 Fe1 C13 68.9(3) . .
C11 Fe1 C13 68.2(3) . .
C6 Fe1 C9 68.7(3) . .
C14 Fe1 C9 109.5(3) . .
C5 Fe1 C9 40.7(3) . .
C10 Fe1 C9 122.6(3) . .
C11 Fe1 C9 157.4(3) . .
C13 Fe1 C9 126.2(3) . .
C6 Fe1 C7 40.5(3) . .
C14 Fe1 C7 165.3(3) . .
C5 Fe1 C7 68.5(3) . .
C10 Fe1 C7 126.7(3) . .
C11 Fe1 C7 107.5(3) . .
C13 Fe1 C7 152.5(3) . .
C9 Fe1 C7 68.1(3) . .
C6 Fe1 C12 104.9(3) . .
C14 Fe1 C12 68.1(3) . .
C5 Fe1 C12 123.3(3) . .
C10 Fe1 C12 68.5(3) . .
C11 Fe1 C12 40.4(3) . .
C13 Fe1 C12 40.1(3) . .
C9 Fe1 C12 161.6(3) . .
C7 Fe1 C12 118.9(4) . .
C6 Fe1 C8 68.0(3) . .
C14 Fe1 C8 128.8(3) . .
C5 Fe1 C8 68.1(3) . .
C10 Fe1 C8 110.5(3) . .
C11 Fe1 C8 122.1(3) . .
C13 Fe1 C8 164.8(4) . .
C9 Fe1 C8 40.3(3) . .
C7 Fe1 C8 40.2(3) . .
C12 Fe1 C8 154.9(4) . .
C4 N1 C3 122.1(7) . .
C4 N1 H1 118.9 . .
C3 N1 H1 118.9 . .
C27 N2 Ru1 175.0(6) . .
C29 N3 Ru1 174.2(6) . .
C2 O1 C1 105.4(14) . .
C10 P1 C21 109.6(3) . .
C10 P1 C15 101.6(3) . .
C21 P1 C15 106.9(3) . .
C10 P1 Ru1 112.2(2) . .
C21 P1 Ru1 111.5(2) . .
C15 P1 Ru1 114.5(2) . .
F3 P2 F2 90.7(3) . .
F3 P2 F1 91.3(4) . .
F2 P2 F1 90.8(3) . .
F3 P2 F4 178.6(4) . .
F2 P2 F4 90.3(4) . .
F1 P2 F4 89.8(4) . .
F3 P2 F6 89.8(3) . .
F2 P2 F6 89.7(3) . .
F1 P2 F6 178.8(4) . .
F4 P2 F6 89.2(3) . .
F3 P2 F5 90.0(3) . .
F2 P2 F5 179.0(4) . .
F1 P2 F5 89.8(3) . .
F4 P2 F5 89.0(3) . .
F6 P2 F5 89.7(3) . .
F8 P3 F8 180.0(10) . 3_655
F8 P3 F9 89.5(6) . .
F8 P3 F9 90.5(6) 3_655 .
F8 P3 F9 90.5(6) . 3_655
F8 P3 F9 89.5(6) 3_655 3_655
F9 P3 F9 180.0(9) . 3_655
F8 P3 F7 89.7(5) . .
F8 P3 F7 90.3(5) 3_655 .
F9 P3 F7 90.1(4) . .
F9 P3 F7 89.9(4) 3_655 .
F8 P3 F7 90.3(5) . 3_655
F8 P3 F7 89.7(5) 3_655 3_655
F9 P3 F7 89.9(4) . 3_655
F9 P3 F7 90.1(4) 3_655 3_655
F7 P3 F7 180.0(6) . 3_655
F11 P4 F11 180.000(1) . 3_656
F11 P4 F10 90.1(3) . .
F11 P4 F10 89.9(3) 3_656 .
F11 P4 F10 89.9(3) . 3_656
F11 P4 F10 90.1(3) 3_656 3_656
F10 P4 F10 180.00(13) . 3_656
F11 P4 F12 89.8(3) . .
F11 P4 F12 90.2(3) 3_656 .
F10 P4 F12 90.1(3) . .
F10 P4 F12 89.9(3) 3_656 .
F11 P4 F12 90.2(3) . 3_656
F11 P4 F12 89.8(3) 3_656 3_656
F10 P4 F12 89.9(3) . 3_656
F10 P4 F12 90.1(3) 3_656 3_656
F12 P4 F12 180.0(4) . 3_656
N3 Ru1 N2 84.9(2) . .
N3 Ru1 C36 161.5(3) . .
N2 Ru1 C36 113.5(3) . .
N3 Ru1 C35 124.1(3) . .
N2 Ru1 C35 150.8(3) . .
C36 Ru1 C35 37.4(3) . .
N3 Ru1 C31 151.3(3) . .
N2 Ru1 C31 88.9(3) . .
C36 Ru1 C31 37.1(3) . .
C35 Ru1 C31 67.0(3) . .
N3 Ru1 C33 93.5(3) . .
N2 Ru1 C33 120.5(3) . .
C36 Ru1 C33 77.8(3) . .
C35 Ru1 C33 65.6(3) . .
C31 Ru1 C33 65.9(3) . .
N3 Ru1 C32 115.0(3) . .
N2 Ru1 C32 93.0(3) . .
C36 Ru1 C32 66.4(3) . .
C35 Ru1 C32 77.9(3) . .
C31 Ru1 C32 37.3(3) . .
C33 Ru1 C32 35.6(3) . .
N3 Ru1 C34 96.8(3) . .
N2 Ru1 C34 157.5(3) . .
C36 Ru1 C34 66.4(3) . .
C35 Ru1 C34 36.1(3) . .
C31 Ru1 C34 78.9(3) . .
C33 Ru1 C34 37.1(3) . .
C32 Ru1 C34 65.9(3) . .
N3 Ru1 P1 84.77(16) . .
N2 Ru1 P1 88.85(17) . .
C36 Ru1 P1 94.8(2) . .
C35 Ru1 P1 91.0(2) . .
C31 Ru1 P1 123.1(2) . .
C33 Ru1 P1 150.4(2) . .
C32 Ru1 P1 160.2(2) . .
C34 Ru1 P1 113.7(2) . .

loop_
_geom_bond_atom_site_label_1
_geom_bond_atom_site_label_2
_geom_bond_distance
_geom_bond_site_symmetry_2
C1 O1 1.495(16) .
C1 H1A 0.9600 .
C1 H1B 0.9600 .
C1 H1C 0.9600 .
C2 O2 1.236(17) .
C2 O1 1.398(15) .
C2 C3 1.670(19) .
C3 N1 1.424(12) .
C3 H3A 0.9700 .
C3 H3B 0.9700 .
C4 O3 1.229(9) .
C4 N1 1.340(10) .
C4 C5 1.496(11) .
C5 C9 1.425(11) .
C5 C6 1.432(11) .
C5 Fe1 2.041(7) .
C6 C7 1.418(11) .
C6 Fe1 2.034(8) .
C6 H6 0.9300 .
C7 C8 1.417(11) .
C7 Fe1 2.059(8) .
C7 H7 0.9300 .
C8 C9 1.420(11) .
C8 Fe1 2.065(8) .
C8 H8 0.9300 .
C9 Fe1 2.054(7) .
C9 H9 0.9300 .
C10 C11 1.439(10) .
C10 C14 1.440(10) .
C10 P1 1.808(7) .
C10 Fe1 2.051(7) .
C11 C12 1.420(10) .
C11 Fe1 2.052(7) .
C11 H11 0.9300 .
C12 C13 1.410(13) .
C12 Fe1 2.064(7) .
C12 H12 0.9300 .
C13 C14 1.424(10) .
C13 Fe1 2.053(8) .
C13 H13 0.9300 .
C14 Fe1 2.037(8) .
C14 H14 0.9300 .
C15 C20 1.389(11) .
C15 C16 1.408(10) .
C15 P1 1.815(7) .
C16 C17 1.388(11) .
C16 H16 0.9300 .
C17 C18 1.369(13) .
C17 H17 0.9300 .
C18 C19 1.386(13) .
C18 H18 0.9300 .
C19 C20 1.373(11) .
C19 H19 0.9300 .
C20 H20 0.9300 .
C21 C26 1.399(10) .
C21 C22 1.401(10) .
C21 P1 1.815(7) .
C22 C23 1.379(12) .
C22 H22 0.9300 .
C23 C24 1.372(12) .
C23 H23 0.9300 .
C24 C25 1.383(12) .
C24 H24 0.9300 .
C25 C26 1.397(11) .
C25 H25 0.9300 .
C26 H26 0.9300 .
C27 N2 1.140(9) .
C27 C28 1.451(11) .
C28 H28A 0.9600 .
C28 H28B 0.9600 .
C28 H28C 0.9600 .
C29 N3 1.143(9) .
C29 C30 1.446(11) .
C30 H30A 0.9600 .
C30 H30B 0.9600 .
C30 H30C 0.9600 .
C31 C36 1.407(11) .
C31 C32 1.431(12) .
C31 C37 1.524(11) .
C31 Ru1 2.228(7) .
C32 C33 1.372(12) .
C32 Ru1 2.246(7) .
C32 H32 0.9300 .
C33 C34 1.434(11) .
C33 Ru1 2.244(8) .
C33 H33 0.9300 .
C34 C35 1.387(11) .
C34 C40 1.504(11) .
C34 Ru1 2.268(7) .
C35 C36 1.410(11) .
C35 Ru1 2.201(7) .
C35 H35 0.9300 .
C36 Ru1 2.198(7) .
C36 H36 0.9300 .
C37 C39 1.531(12) .
C37 C38 1.532(12) .
C37 H37 0.9800 .
C38 H38A 0.9600 .
C38 H38B 0.9600 .
C38 H38C 0.9600 .
C39 H39A 0.9600 .
C39 H39B 0.9600 .
C39 H39C 0.9600 .
C40 H40A 0.9600 .
C40 H40B 0.9600 .
C40 H40C 0.9600 .
F1 P2 1.592(6) .
F2 P2 1.591(6) .
F3 P2 1.586(6) .
F4 P2 1.593(6) .
F5 P2 1.606(6) .
F6 P2 1.600(5) .
F7 P3 1.580(7) .
F8 P3 1.561(9) .
F9 P3 1.577(7) .
F10 P4 1.598(5) .
F11 P4 1.591(5) .
F12 P4 1.602(5) .
N1 H1 0.8600 .
N2 Ru1 2.062(6) .
N3 Ru1 2.056(6) .
P1 Ru1 2.3691(18) .
P3 F8 1.561(9) 3_655
P3 F9 1.577(7) 3_655
P3 F7 1.580(7) 3_655
P4 F11 1.591(5) 3_656
P4 F10 1.598(5) 3_656
P4 F12 1.602(5) 3_656

loop_
_geom_torsion_atom_site_label_1
_geom_torsion_atom_site_label_2
_geom_torsion_atom_site_label_3
_geom_torsion_atom_site_label_4
_geom_torsion
O2 C2 C3 N1 14.5(18)
O1 C2 C3 N1 -167.9(8)
O3 C4 C5 C9 -170.2(8)
N1 C4 C5 C9 10.8(12)
O3 C4 C5 C6 5.4(11)
N1 C4 C5 C6 -173.6(7)
O3 C4 C5 Fe1 -80.2(9)
N1 C4 C5 Fe1 100.9(8)
C9 C5 C6 C7 -0.6(8)
C4 C5 C6 C7 -177.0(7)
Fe1 C5 C6 C7 -60.5(5)
C9 C5 C6 Fe1 59.9(5)
C4 C5 C6 Fe1 -116.5(7)
C5 C6 C7 C8 0.5(9)
Fe1 C6 C7 C8 -59.4(5)
C5 C6 C7 Fe1 59.9(5)
C6 C7 C8 C9 -0.1(9)
Fe1 C7 C8 C9 -58.7(5)
C6 C7 C8 Fe1 58.6(5)
C7 C8 C9 C5 -0.3(9)
Fe1 C8 C9 C5 -59.1(5)
C7 C8 C9 Fe1 58.8(5)
C6 C5 C9 C8 0.6(8)
C4 C5 C9 C8 176.7(7)
Fe1 C5 C9 C8 59.8(5)
C6 C5 C9 Fe1 -59.3(5)
C4 C5 C9 Fe1 116.9(8)
C14 C10 C11 C12 -0.8(8)
P1 C10 C11 C12 169.5(6)
Fe1 C10 C11 C12 -59.8(5)
C14 C10 C11 Fe1 59.0(5)
P1 C10 C11 Fe1 -130.6(6)
C10 C11 C12 C13 0.8(9)
Fe1 C11 C12 C13 -58.6(5)
C10 C11 C12 Fe1 59.3(5)
C11 C12 C13 C14 -0.4(9)
Fe1 C12 C13 C14 -58.8(5)
C11 C12 C13 Fe1 58.4(5)
C12 C13 C14 C10 -0.1(9)
Fe1 C13 C14 C10 -59.8(5)
C12 C13 C14 Fe1 59.7(6)
C11 C10 C14 C13 0.6(8)
P1 C10 C14 C13 -170.8(5)
Fe1 C10 C14 C13 60.0(5)
C11 C10 C14 Fe1 -59.5(5)
P1 C10 C14 Fe1 129.2(5)
C20 C15 C16 C17 -1.5(12)
P1 C15 C16 C17 170.6(6)
C15 C16 C17 C18 -0.5(13)
C16 C17 C18 C19 2.7(15)
C17 C18 C19 C20 -2.7(15)
C18 C19 C20 C15 0.7(14)
C16 C15 C20 C19 1.4(12)
P1 C15 C20 C19 -170.6(7)
C26 C21 C22 C23 0.0(11)
P1 C21 C22 C23 -173.4(6)
C21 C22 C23 C24 0.8(13)
C22 C23 C24 C25 -1.4(13)
C23 C24 C25 C26 1.1(12)
C24 C25 C26 C21 -0.3(12)
C22 C21 C26 C25 -0.3(11)
P1 C21 C26 C25 173.3(6)
C36 C31 C32 C33 0.5(11)
C37 C31 C32 C33 177.2(7)
Ru1 C31 C32 C33 -54.4(7)
C36 C31 C32 Ru1 54.8(6)
C37 C31 C32 Ru1 -128.4(7)
C31 C32 C33 C34 -1.2(12)
Ru1 C32 C33 C34 -54.9(7)
C31 C32 C33 Ru1 53.7(6)
C32 C33 C34 C35 1.9(11)
Ru1 C33 C34 C35 -53.0(6)
C32 C33 C34 C40 -176.3(7)
Ru1 C33 C34 C40 128.8(7)
C32 C33 C34 Ru1 54.9(7)
C33 C34 C35 C36 -1.8(11)
C40 C34 C35 C36 176.3(7)
Ru1 C34 C35 C36 -55.5(6)
C33 C34 C35 Ru1 53.6(6)
C40 C34 C35 Ru1 -128.2(7)
C32 C31 C36 C35 -0.4(10)
C37 C31 C36 C35 -177.0(7)
Ru1 C31 C36 C35 55.3(6)
C32 C31 C36 Ru1 -55.7(6)
C37 C31 C36 Ru1 127.7(7)
C34 C35 C36 C31 1.2(11)
Ru1 C35 C36 C31 -55.8(6)
C34 C35 C36 Ru1 57.0(6)
C36 C31 C37 C39 -30.3(11)
C32 C31 C37 C39 153.1(8)
Ru1 C31 C37 C39 61.8(11)
C36 C31 C37 C38 95.3(9)
C32 C31 C37 C38 -81.3(9)
Ru1 C31 C37 C38 -172.6(6)
C7 C6 Fe1 C14 172.1(7)
C5 C6 Fe1 C14 53.3(9)
C7 C6 Fe1 C5 118.8(7)
C7 C6 Fe1 C10 -51.4(12)
C5 C6 Fe1 C10 -170.2(9)
C7 C6 Fe1 C11 -77.5(6)
C5 C6 Fe1 C11 163.8(5)
C7 C6 Fe1 C13 -158.3(5)
C5 C6 Fe1 C13 82.9(6)
C7 C6 Fe1 C9 80.9(5)
C5 C6 Fe1 C9 -37.9(5)
C5 C6 Fe1 C7 -118.8(7)
C7 C6 Fe1 C12 -117.3(5)
C5 C6 Fe1 C12 123.9(5)
C7 C6 Fe1 C8 37.3(5)
C5 C6 Fe1 C8 -81.4(5)
C13 C14 Fe1 C6 42.1(9)
C10 C14 Fe1 C6 161.2(6)
C13 C14 Fe1 C5 79.6(6)
C10 C14 Fe1 C5 -161.2(4)
C13 C14 Fe1 C10 -119.1(7)
C13 C14 Fe1 C11 -80.7(5)
C10 C14 Fe1 C11 38.4(4)
C10 C14 Fe1 C13 119.1(7)
C13 C14 Fe1 C9 123.3(5)
C10 C14 Fe1 C9 -117.6(4)
C13 C14 Fe1 C7 -158.6(12)
C10 C14 Fe1 C7 -39.5(15)
C13 C14 Fe1 C12 -37.2(5)
C10 C14 Fe1 C12 81.9(5)
C13 C14 Fe1 C8 164.5(5)
C10 C14 Fe1 C8 -76.4(5)
C9 C5 Fe1 C6 -118.8(7)
C4 C5 Fe1 C6 117.3(8)
C9 C5 Fe1 C14 85.6(5)
C6 C5 Fe1 C14 -155.6(5)
C4 C5 Fe1 C14 -38.3(7)
C9 C5 Fe1 C10 53.7(10)
C6 C5 Fe1 C10 172.5(7)
C4 C5 Fe1 C10 -70.2(10)
C9 C5 Fe1 C11 -162.7(9)
C6 C5 Fe1 C11 -44.0(12)
C4 C5 Fe1 C11 73.3(12)
C9 C5 Fe1 C13 127.5(5)
C6 C5 Fe1 C13 -113.7(5)
C4 C5 Fe1 C13 3.6(7)
C6 C5 Fe1 C9 118.8(7)
C4 C5 Fe1 C9 -123.9(8)
C9 C5 Fe1 C7 -81.0(5)
C6 C5 Fe1 C7 37.8(5)
C4 C5 Fe1 C7 155.1(7)
C9 C5 Fe1 C12 167.7(5)
C6 C5 Fe1 C12 -73.6(6)
C4 C5 Fe1 C12 43.8(8)
C9 C5 Fe1 C8 -37.6(5)
C6 C5 Fe1 C8 81.2(5)
C4 C5 Fe1 C8 -161.5(7)
C11 C10 Fe1 C6 -34.0(12)
C14 C10 Fe1 C6 -152.3(10)
P1 C10 Fe1 C6 93.1(11)
C11 C10 Fe1 C14 118.3(6)
P1 C10 Fe1 C14 -114.7(7)
C11 C10 Fe1 C5 162.3(7)
C14 C10 Fe1 C5 44.0(9)
P1 C10 Fe1 C5 -70.7(10)
C14 C10 Fe1 C11 -118.3(6)
P1 C10 Fe1 C11 127.1(8)
C11 C10 Fe1 C13 80.6(5)
C14 C10 Fe1 C13 -37.7(5)
P1 C10 Fe1 C13 -152.3(6)
C11 C10 Fe1 C9 -159.1(4)
C14 C10 Fe1 C9 82.7(5)
P1 C10 Fe1 C9 -32.0(7)
C11 C10 Fe1 C7 -73.3(5)
C14 C10 Fe1 C7 168.4(5)
P1 C10 Fe1 C7 53.7(7)
C11 C10 Fe1 C12 37.4(5)
C14 C10 Fe1 C12 -80.8(5)
P1 C10 Fe1 C12 164.5(7)
C11 C10 Fe1 C8 -115.7(5)
C14 C10 Fe1 C8 126.0(5)
P1 C10 Fe1 C8 11.4(6)
C12 C11 Fe1 C6 -72.7(6)
C10 C11 Fe1 C6 168.1(4)
C12 C11 Fe1 C14 80.7(5)
C10 C11 Fe1 C14 -38.5(4)
C12 C11 Fe1 C5 -39.5(12)
C10 C11 Fe1 C5 -158.7(9)
C12 C11 Fe1 C10 119.2(7)
C12 C11 Fe1 C13 36.7(5)
C10 C11 Fe1 C13 -82.5(5)
C12 C11 Fe1 C9 170.7(8)
C10 C11 Fe1 C9 51.5(10)
C12 C11 Fe1 C7 -114.4(5)
C10 C11 Fe1 C7 126.4(5)
C10 C11 Fe1 C12 -119.2(7)
C12 C11 Fe1 C8 -156.0(5)
C10 C11 Fe1 C8 84.8(5)
C12 C13 Fe1 C6 80.3(5)
C14 C13 Fe1 C6 -160.3(4)
C12 C13 Fe1 C14 -119.4(7)
C12 C13 Fe1 C5 123.1(5)
C14 C13 Fe1 C5 -117.5(5)
C12 C13 Fe1 C10 -81.3(5)
C14 C13 Fe1 C10 38.1(4)
C12 C13 Fe1 C11 -37.0(4)
C14 C13 Fe1 C11 82.4(5)
C12 C13 Fe1 C9 163.0(5)
C14 C13 Fe1 C9 -77.5(6)
C12 C13 Fe1 C7 49.0(9)
C14 C13 Fe1 C7 168.4(7)
C14 C13 Fe1 C12 119.4(7)
C12 C13 Fe1 C8 -171.8(11)
C14 C13 Fe1 C8 -52.4(14)
C8 C9 Fe1 C6 -80.7(5)
C5 C9 Fe1 C6 38.3(5)
C8 C9 Fe1 C14 127.5(5)
C5 C9 Fe1 C14 -113.5(5)
C8 C9 Fe1 C5 -119.0(7)
C8 C9 Fe1 C10 83.6(6)
C5 C9 Fe1 C10 -157.4(5)
C8 C9 Fe1 C11 46.0(11)
C5 C9 Fe1 C11 164.9(8)
C8 C9 Fe1 C13 170.1(5)
C5 C9 Fe1 C13 -71.0(6)
C8 C9 Fe1 C7 -37.0(5)
C5 C9 Fe1 C7 82.0(5)
C8 C9 Fe1 C12 -153.4(10)
C5 C9 Fe1 C12 -34.4(13)
C5 C9 Fe1 C8 119.0(7)
C8 C7 Fe1 C6 119.4(7)
C8 C7 Fe1 C14 -46.5(15)
C6 C7 Fe1 C14 -166.0(12)
C8 C7 Fe1 C5 81.1(5)
C6 C7 Fe1 C5 -38.3(5)
C8 C7 Fe1 C10 -78.1(6)
C6 C7 Fe1 C10 162.5(4)
C8 C7 Fe1 C11 -119.3(5)
C6 C7 Fe1 C11 121.2(5)
C8 C7 Fe1 C13 164.6(7)
C6 C7 Fe1 C13 45.1(9)
C8 C7 Fe1 C9 37.1(5)
C6 C7 Fe1 C9 -82.3(5)
C8 C7 Fe1 C12 -161.7(5)
C6 C7 Fe1 C12 78.9(5)
C6 C7 Fe1 C8 -119.4(7)
C13 C12 Fe1 C6 -115.2(5)
C11 C12 Fe1 C6 124.4(5)
C13 C12 Fe1 C14 37.8(5)
C11 C12 Fe1 C14 -82.6(5)
C13 C12 Fe1 C5 -74.5(6)
C11 C12 Fe1 C5 165.2(5)
C13 C12 Fe1 C10 82.4(5)
C11 C12 Fe1 C10 -38.0(5)
C13 C12 Fe1 C11 120.4(7)
C11 C12 Fe1 C13 -120.4(7)
C13 C12 Fe1 C9 -48.3(12)
C11 C12 Fe1 C9 -168.7(9)
C13 C12 Fe1 C7 -156.5(5)
C11 C12 Fe1 C7 83.1(5)
C13 C12 Fe1 C8 174.9(7)
C11 C12 Fe1 C8 54.5(10)
C7 C8 Fe1 C6 -37.6(5)
C9 C8 Fe1 C6 82.5(5)
C7 C8 Fe1 C14 166.3(5)
C9 C8 Fe1 C14 -73.5(6)
C7 C8 Fe1 C5 -82.2(5)
C9 C8 Fe1 C5 38.0(5)
C7 C8 Fe1 C10 123.2(5)
C9 C8 Fe1 C10 -116.7(5)
C7 C8 Fe1 C11 78.9(6)
C9 C8 Fe1 C11 -161.0(5)
C7 C8 Fe1 C13 -152.1(11)
C9 C8 Fe1 C13 -32.0(14)
C7 C8 Fe1 C9 -120.1(7)
C9 C8 Fe1 C7 120.1(7)
C7 C8 Fe1 C12 40.4(10)
C9 C8 Fe1 C12 160.5(7)
O3 C4 N1 C3 0.2(14)
C5 C4 N1 C3 179.1(9)
C2 C3 N1 C4 -91.6(10)
O2 C2 O1 C1 0.8(16)
C3 C2 O1 C1 -177.2(9)
C11 C10 P1 C21 57.7(7)
C14 C10 P1 C21 -133.2(6)
Fe1 C10 P1 C21 -42.7(6)
C11 C10 P1 C15 170.5(7)
C14 C10 P1 C15 -20.4(6)
Fe1 C10 P1 C15 70.1(6)
C11 C10 P1 Ru1 -66.8(7)
C14 C10 P1 Ru1 102.3(6)
Fe1 C10 P1 Ru1 -167.1(4)
C26 C21 P1 C10 151.9(6)
C22 C21 P1 C10 -34.7(7)
C26 C21 P1 C15 42.5(6)
C22 C21 P1 C15 -144.1(6)
C26 C21 P1 Ru1 -83.2(6)
C22 C21 P1 Ru1 90.2(6)
C20 C15 P1 C10 93.8(7)
C16 C15 P1 C10 -78.2(7)
C20 C15 P1 C21 -151.4(6)
C16 C15 P1 C21 36.7(7)
C20 C15 P1 Ru1 -27.4(7)
C16 C15 P1 Ru1 160.6(5)
C31 C36 Ru1 N3 129.1(8)
C35 C36 Ru1 N3 -2.4(10)
C31 C36 Ru1 N2 -52.2(5)
C35 C36 Ru1 N2 176.2(4)
C31 C36 Ru1 C35 131.6(7)
C35 C36 Ru1 C31 -131.6(7)
C31 C36 Ru1 C33 66.0(5)
C35 C36 Ru1 C33 -65.6(5)
C31 C36 Ru1 C32 30.4(5)
C35 C36 Ru1 C32 -101.2(5)
C31 C36 Ru1 C34 103.2(5)
C35 C36 Ru1 C34 -28.4(4)
C31 C36 Ru1 P1 -143.0(4)
C35 C36 Ru1 P1 85.4(4)
C34 C35 Ru1 N3 46.7(5)
C36 C35 Ru1 N3 179.1(4)
C34 C35 Ru1 N2 -139.5(5)
C36 C35 Ru1 N2 -7.1(8)
C34 C35 Ru1 C36 -132.4(7)
C34 C35 Ru1 C31 -103.1(5)
C36 C35 Ru1 C31 29.3(4)
C34 C35 Ru1 C33 -30.2(4)
C36 C35 Ru1 C33 102.2(5)
C34 C35 Ru1 C32 -65.5(5)
C36 C35 Ru1 C32 66.9(5)
C36 C35 Ru1 C34 132.4(7)
C34 C35 Ru1 P1 131.0(4)
C36 C35 Ru1 P1 -96.6(4)
C36 C31 Ru1 N3 -149.1(5)
C32 C31 Ru1 N3 -19.1(8)
C37 C31 Ru1 N3 94.1(9)
C36 C31 Ru1 N2 133.6(5)
C32 C31 Ru1 N2 -96.4(5)
C37 C31 Ru1 N2 16.8(8)
C32 C31 Ru1 C36 130.0(7)
C37 C31 Ru1 C36 -116.7(10)
C36 C31 Ru1 C35 -29.6(5)
C32 C31 Ru1 C35 100.4(5)
C37 C31 Ru1 C35 -146.3(9)
C36 C31 Ru1 C33 -102.0(5)
C32 C31 Ru1 C33 28.0(5)
C37 C31 Ru1 C33 141.3(9)
C36 C31 Ru1 C32 -130.0(7)
C37 C31 Ru1 C32 113.3(9)
C36 C31 Ru1 C34 -65.4(5)
C32 C31 Ru1 C34 64.6(5)
C37 C31 Ru1 C34 177.9(8)
C36 C31 Ru1 P1 45.7(5)
C32 C31 Ru1 P1 175.7(4)
C37 C31 Ru1 P1 -71.0(8)
C32 C33 Ru1 N3 130.1(5)
C34 C33 Ru1 N3 -96.6(4)
C32 C33 Ru1 N2 43.9(6)
C34 C33 Ru1 N2 177.2(4)
C32 C33 Ru1 C36 -66.4(5)
C34 C33 Ru1 C36 66.9(5)
C32 C33 Ru1 C35 -103.8(5)
C34 C33 Ru1 C35 29.5(4)
C32 C33 Ru1 C31 -29.3(5)
C34 C33 Ru1 C31 104.0(5)
C34 C33 Ru1 C32 133.3(7)
C32 C33 Ru1 C34 -133.3(7)
C32 C33 Ru1 P1 -144.4(4)
C34 C33 Ru1 P1 -11.1(7)
C33 C32 Ru1 N3 -57.4(5)
C31 C32 Ru1 N3 170.0(4)
C33 C32 Ru1 N2 -143.3(5)
C31 C32 Ru1 N2 84.2(5)
C33 C32 Ru1 C36 102.3(5)
C31 C32 Ru1 C36 -30.2(4)
C33 C32 Ru1 C35 64.7(5)
C31 C32 Ru1 C35 -67.8(5)
C33 C32 Ru1 C31 132.5(7)
C31 C32 Ru1 C33 -132.5(7)
C33 C32 Ru1 C34 28.7(5)
C31 C32 Ru1 C34 -103.8(5)
C33 C32 Ru1 P1 121.9(7)
C31 C32 Ru1 P1 -10.7(9)
C35 C34 Ru1 N3 -142.7(4)
C33 C34 Ru1 N3 86.8(4)
C40 C34 Ru1 N3 -27.2(9)
C35 C34 Ru1 N2 124.2(7)
C33 C34 Ru1 N2 -6.3(9)
C40 C34 Ru1 N2 -120.4(9)
C35 C34 Ru1 C36 29.3(4)
C33 C34 Ru1 C36 -101.2(5)
C40 C34 Ru1 C36 144.7(9)
C33 C34 Ru1 C35 -130.5(7)
C40 C34 Ru1 C35 115.4(10)
C35 C34 Ru1 C31 66.0(5)
C33 C34 Ru1 C31 -64.5(5)
C40 C34 Ru1 C31 -178.5(9)
C35 C34 Ru1 C33 130.5(7)
C40 C34 Ru1 C33 -114.0(10)
C35 C34 Ru1 C32 102.9(5)
C33 C34 Ru1 C32 -27.6(4)
C40 C34 Ru1 C32 -141.7(9)
C35 C34 Ru1 P1 -55.4(5)
C33 C34 Ru1 P1 174.0(4)
C40 C34 Ru1 P1 60.0(9)
C10 P1 Ru1 N3 -44.7(3)
C21 P1 Ru1 N3 -168.1(3)
C15 P1 Ru1 N3 70.4(3)
C10 P1 Ru1 N2 40.3(3)
C21 P1 Ru1 N2 -83.1(3)
C15 P1 Ru1 N2 155.5(3)
C10 P1 Ru1 C36 153.9(3)
C21 P1 Ru1 C36 30.4(3)
C15 P1 Ru1 C36 -91.0(3)
C10 P1 Ru1 C35 -168.9(3)
C21 P1 Ru1 C35 67.7(3)
C15 P1 Ru1 C35 -53.7(3)
C10 P1 Ru1 C31 128.2(4)
C21 P1 Ru1 C31 4.8(4)
C15 P1 Ru1 C31 -116.7(4)
C10 P1 Ru1 C33 -132.5(5)
C21 P1 Ru1 C33 104.1(5)
C15 P1 Ru1 C33 -17.4(5)
C10 P1 Ru1 C32 135.9(7)
C21 P1 Ru1 C32 12.5(7)
C15 P1 Ru1 C32 -109.0(7)
C10 P1 Ru1 C34 -139.8(3)
C21 P1 Ru1 C34 96.8(3)
C15 P1 Ru1 C34 -24.7(3)
